data_7104959
loop_
_publ_author_name
'Yao, Shenglai'
'Xiong, Yun'
'Driess, Matthias'

_publ_section_title
;
 From NHC--&gt;germylenes to stable NHC--&gt;germanone complexes.
;
_journal_issue 42
_journal_name_full 'Chemical communications (Cambridge, England)'
_journal_page_first 6466
_journal_page_last 6468
_journal_paper_doi 10.1039/b914060c
_journal_year 2009
_chemical_formula_sum 'C41 H64 Cl2 Ge N4 O2'
_chemical_formula_weight 788.45
_chemical_name_systematic
;
?
;
_space_group_IT_number 14
_symmetry_cell_setting monoclinic
_symmetry_space_group_name_Hall '-P 2ybc'
_symmetry_space_group_name_H-M 'P 1 21/c 1'
_atom_sites_solution_hydrogens geom
_atom_sites_solution_primary direct
_atom_sites_solution_secondary difmap
_audit_creation_method
;
CrysAlis RED, Oxford Diffraction Ltd.,
Version 1.171.31.8 (release 12-01-2007 CrysAlis171 .NET)
(compiled Jan 12 2007,17:49:11)
;
_cell_angle_alpha 90.00
_cell_angle_beta 102.959(2)
_cell_angle_gamma 90.00
_cell_formula_units_Z 4
_cell_length_a 11.6635(3)
_cell_length_b 24.5936(7)
_cell_length_c 15.6283(3)
_cell_measurement_reflns_used 8726
_cell_measurement_temperature 150(2)
_cell_measurement_theta_max 32.3107
_cell_measurement_theta_min 2.9617
_cell_volume 4368.76(19)
_computing_cell_refinement
;
CrysAlis RED, Oxford Diffraction Ltd.,
Version 1.171.31.8 (release 12-01-2007 CrysAlis171 .NET)
(compiled Jan 12 2007,17:49:11)
;
_computing_data_collection
;
CrysAlis CCD, Oxford Diffraction Ltd.,
Version 1.171.31.8 (release 12-01-2007 CrysAlis171 .NET)
(compiled Jan 12 2007,17:49:11)
;
_computing_data_reduction
;
CrysAlis RED, Oxford Diffraction Ltd.,
Version 1.171.31.8 (release 12-01-2007 CrysAlis171 .NET)
(compiled Jan 12 2007,17:49:11)
;
_computing_publication_material 'SHELXL-97 (Sheldrick, 1997)'
_computing_structure_refinement 'SHELXL-97 (Sheldrick, 1997)'
_computing_structure_solution 'SHELXS-97 (Sheldrick, 1990)'
_diffrn_ambient_temperature 150(2)
_diffrn_measured_fraction_theta_full 0.993
_diffrn_measured_fraction_theta_max 0.993
_diffrn_measurement_device_type 'Oxford Diffraction Xcalibur S Sapphire'
_diffrn_measurement_method \w
_diffrn_radiation_monochromator graphite
_diffrn_radiation_source 'Enhance (Mo) X-ray Source'
_diffrn_radiation_type MoK\a
_diffrn_radiation_wavelength 0.71073
_diffrn_reflns_av_R_equivalents 0.0321
_diffrn_reflns_av_sigmaI/netI 0.0602
_diffrn_reflns_limit_h_max 12
_diffrn_reflns_limit_h_min -13
_diffrn_reflns_limit_k_max 26
_diffrn_reflns_limit_k_min -29
_diffrn_reflns_limit_l_max 15
_diffrn_reflns_limit_l_min -18
_diffrn_reflns_number 18717
_diffrn_reflns_theta_full 25.00
_diffrn_reflns_theta_max 25.00
_diffrn_reflns_theta_min 2.97
_exptl_absorpt_coefficient_mu 0.860
_exptl_absorpt_correction_T_max 1.00000
_exptl_absorpt_correction_T_min 0.97579
_exptl_absorpt_correction_type multi-scan
_exptl_absorpt_process_details
;
CrysAlis RED, Oxford Diffraction Ltd.,
Version 1.171.32.24 (release 21-04-2008 CrysAlis171 .NET)
(compiled Apr 21 2008,18:23:10)
Empirical absorption correction using spherical harmonics,
implemented in SCALE3 ABSPACK scaling algorithm.
;
_exptl_crystal_colour colorless
_exptl_crystal_density_diffrn 1.199
_exptl_crystal_density_method 'not measured'
_exptl_crystal_description prism
_exptl_crystal_F_000 1680
_exptl_crystal_size_max 0.36
_exptl_crystal_size_mid 0.23
_exptl_crystal_size_min 0.19
_platon_squeeze_details
;
;
_refine_diff_density_max 0.977
_refine_diff_density_min -0.690
_refine_diff_density_rms 0.084
_refine_ls_extinction_method none
_refine_ls_goodness_of_fit_ref 1.010
_refine_ls_hydrogen_treatment constr
_refine_ls_matrix_type full
_refine_ls_number_parameters 496
_refine_ls_number_reflns 7646
_refine_ls_number_restraints 76
_refine_ls_restrained_S_all 1.019
_refine_ls_R_factor_all 0.0918
_refine_ls_R_factor_gt 0.0645
_refine_ls_shift/su_max 0.000
_refine_ls_shift/su_mean 0.000
_refine_ls_structure_factor_coef Fsqd
_refine_ls_weighting_details 'calc w=1/[\s^2^(Fo^2^)+(0.0939P)^2^+6.4070P] where P=(Fo^2^+2Fc^2^)/3'
_refine_ls_weighting_scheme calc
_refine_ls_wR_factor_gt 0.1584
_refine_ls_wR_factor_ref 0.1693
_reflns_number_gt 5710
_reflns_number_total 7646
_reflns_threshold_expression >2sigma(I)
_cod_data_source_file b914060c.txt
_cod_data_source_block 3a
_cod_original_sg_symbol_H-M P21/c
_cod_database_code 7104959

loop_
_symmetry_equiv_pos_as_xyz
'x, y, z'
'-x, y+1/2, -z+1/2'
'-x, -y, -z'
'x, -y-1/2, z-1/2'

loop_
_atom_site_label
_atom_site_type_symbol
_atom_site_fract_x
_atom_site_fract_y
_atom_site_fract_z
_atom_site_U_iso_or_equiv
_atom_site_adp_type
_atom_site_occupancy
_atom_site_symmetry_multiplicity
_atom_site_calc_flag
_atom_site_refinement_flags
_atom_site_disorder_assembly
_atom_site_disorder_group
Ge1 Ge 0.63740(4) 0.131877(18) 0.21633(3) 0.01949(15) Uani 1 1 d . . .
Cl1 Cl 0.96720(17) 0.25913(9) -0.09285(11) 0.0880(7) Uani 1 1 d . . .
Cl2 Cl 1.04930(19) 0.35932(12) -0.00459(13) 0.1093(9) Uani 1 1 d . . .
O1 O 0.7010(3) 0.15914(13) 0.31335(18) 0.0269(7) Uani 1 1 d . . .
O2 O 0.8600(7) 0.3882(2) 0.2623(5) 0.116(2) Uani 1 1 d DU . .
N1 N 0.4793(3) 0.11333(16) 0.1985(2) 0.0260(8) Uani 1 1 d . . .
N2 N 0.7000(3) 0.06660(14) 0.1888(2) 0.0235(8) Uani 1 1 d . . .
N3 N 0.6158(3) 0.17734(16) 0.0311(2) 0.0324(9) Uani 1 1 d . . .
N4 N 0.7072(3) 0.23189(14) 0.1291(2) 0.0256(8) Uani 1 1 d . . .
C1 C 0.3121(5) 0.0576(3) 0.1294(3) 0.0522(16) Uani 1 1 d . . .
H1A H 0.2600 0.0831 0.1464 0.063 Uiso 1 1 calc R . .
H1B H 0.2817 0.0259 0.0975 0.063 Uiso 1 1 calc R . .
C2 C 0.4332(4) 0.0668(2) 0.1515(3) 0.0335(11) Uani 1 1 d . . .
C3 C 0.5091(4) 0.0278(2) 0.1266(3) 0.0339(11) Uani 1 1 d . . .
H3 H 0.4699 -0.0011 0.0915 0.041 Uiso 1 1 calc R . .
C4 C 0.6303(4) 0.02469(19) 0.1448(3) 0.0301(10) Uani 1 1 d . . .
C5 C 0.6877(5) -0.0214(2) 0.1156(4) 0.0494(14) Uani 1 1 d . . .
H5A H 0.6283 -0.0469 0.0844 0.074 Uiso 1 1 calc R . .
H5B H 0.7373 -0.0395 0.1664 0.074 Uiso 1 1 calc R . .
H5C H 0.7366 -0.0090 0.0759 0.074 Uiso 1 1 calc R . .
C6 C 0.4009(4) 0.14760(19) 0.2335(3) 0.0291(10) Uani 1 1 d . A .
C7 C 0.3357(5) 0.1882(3) 0.1805(4) 0.0579(17) Uani 1 1 d . . .
C8 C 0.2570(6) 0.2193(3) 0.2138(6) 0.076(2) Uani 1 1 d . A .
H8 H 0.2128 0.2468 0.1783 0.091 Uiso 1 1 calc R . .
C9 C 0.2420(5) 0.2109(3) 0.2975(5) 0.0658(19) Uani 1 1 d . . .
H9 H 0.1869 0.2323 0.3191 0.079 Uiso 1 1 calc R A .
C10 C 0.3060(5) 0.1720(3) 0.3495(4) 0.0506(15) Uani 1 1 d . A .
H10 H 0.2945 0.1668 0.4073 0.061 Uiso 1 1 calc R . .
C11 C 0.3882(4) 0.1396(2) 0.3200(3) 0.0336(11) Uani 1 1 d . . .
C12 C 0.4604(4) 0.0985(2) 0.3796(3) 0.0388(12) Uani 1 1 d . A .
H12 H 0.5382 0.0964 0.3629 0.047 Uiso 1 1 calc R . .
C13 C 0.4856(6) 0.1146(3) 0.4771(4) 0.0669(19) Uani 1 1 d . . .
H13A H 0.5179 0.1515 0.4842 0.100 Uiso 1 1 calc R A .
H13B H 0.5425 0.0892 0.5114 0.100 Uiso 1 1 calc R . .
H13C H 0.4123 0.1134 0.4979 0.100 Uiso 1 1 calc R . .
C14 C 0.4075(7) 0.0419(3) 0.3674(4) 0.0679(19) Uani 1 1 d . . .
H14A H 0.3287 0.0425 0.3795 0.102 Uiso 1 1 calc R A .
H14B H 0.4575 0.0167 0.4079 0.102 Uiso 1 1 calc R . .
H14C H 0.4022 0.0299 0.3068 0.102 Uiso 1 1 calc R . .
C18 C 0.8207(4) 0.0547(2) 0.2325(3) 0.0369(12) Uani 1 1 d . . .
C19 C 0.9129(5) 0.0681(3) 0.1948(4) 0.0521(15) Uani 1 1 d . . .
C20 C 1.0292(6) 0.0562(4) 0.2447(6) 0.093(3) Uani 1 1 d . . .
H20 H 1.0963 0.0674 0.2241 0.112 Uiso 1 1 calc R . .
C21 C 1.0423(8) 0.0286(5) 0.3225(5) 0.120(4) Uani 1 1 d . . .
H21 H 1.1195 0.0186 0.3527 0.143 Uiso 1 1 calc R . .
C22 C 0.9533(7) 0.0150(5) 0.3579(5) 0.113(4) Uani 1 1 d . . .
H22 H 0.9681 -0.0034 0.4128 0.136 Uiso 1 1 calc R . .
C23 C 0.8389(6) 0.0273(3) 0.3156(4) 0.0609(18) Uani 1 1 d . . .
C24 C 0.7425(6) 0.0117(3) 0.3593(4) 0.0648(19) Uani 1 1 d . . .
H24 H 0.6682 0.0272 0.3229 0.078 Uiso 1 1 calc R . .
C25 C 0.7596(7) 0.0372(4) 0.4496(4) 0.094(3) Uani 1 1 d . . .
H25A H 0.8303 0.0221 0.4883 0.141 Uiso 1 1 calc R . .
H25B H 0.6910 0.0294 0.4741 0.141 Uiso 1 1 calc R . .
H25C H 0.7685 0.0766 0.4449 0.141 Uiso 1 1 calc R . .
C26 C 0.7253(12) -0.0495(4) 0.3614(8) 0.154(5) Uani 1 1 d . . .
H26A H 0.7052 -0.0636 0.3012 0.231 Uiso 1 1 calc R . .
H26B H 0.6615 -0.0578 0.3908 0.231 Uiso 1 1 calc R . .
H26C H 0.7982 -0.0667 0.3935 0.231 Uiso 1 1 calc R . .
C27 C 0.8950(6) 0.0957(3) 0.1088(5) 0.0617(18) Uani 1 1 d . . .
H27 H 0.8083 0.1002 0.0858 0.074 Uiso 1 1 calc R . .
C28 C 0.9427(8) 0.0604(4) 0.0415(5) 0.099(3) Uani 1 1 d . . .
H28A H 1.0213 0.0469 0.0691 0.149 Uiso 1 1 calc R . .
H28B H 0.9469 0.0826 -0.0098 0.149 Uiso 1 1 calc R . .
H28C H 0.8897 0.0296 0.0231 0.149 Uiso 1 1 calc R . .
C29 C 0.9501(8) 0.1516(3) 0.1137(8) 0.122(4) Uani 1 1 d . . .
H29A H 0.9198 0.1741 0.1555 0.183 Uiso 1 1 calc R . .
H29B H 0.9305 0.1686 0.0555 0.183 Uiso 1 1 calc R . .
H29C H 1.0358 0.1484 0.1332 0.183 Uiso 1 1 calc R . .
C30 C 0.6539(4) 0.18302(17) 0.1186(3) 0.0228(9) Uani 1 1 d . . .
C31 C 0.6427(5) 0.2227(2) -0.0131(3) 0.0364(12) Uani 1 1 d . . .
C32 C 0.7027(4) 0.25731(19) 0.0491(3) 0.0300(10) Uani 1 1 d . . .
C33 C 0.7672(6) 0.2562(2) 0.2125(3) 0.0488(15) Uani 1 1 d . . .
H33A H 0.7578 0.2326 0.2610 0.073 Uiso 1 1 calc R . .
H33B H 0.7330 0.2920 0.2188 0.073 Uiso 1 1 calc R . .
H33C H 0.8511 0.2603 0.2135 0.073 Uiso 1 1 calc R . .
C34 C 0.5563(6) 0.1298(2) -0.0138(3) 0.0569(18) Uani 1 1 d . . .
H34A H 0.6072 0.1122 -0.0476 0.085 Uiso 1 1 calc R . .
H34B H 0.4827 0.1410 -0.0535 0.085 Uiso 1 1 calc R . .
H34C H 0.5390 0.1041 0.0296 0.085 Uiso 1 1 calc R . .
C35 C 0.6080(6) 0.2287(3) -0.1100(3) 0.0628(19) Uani 1 1 d . . .
H35A H 0.5231 0.2227 -0.1298 0.094 Uiso 1 1 calc R . .
H35B H 0.6503 0.2019 -0.1376 0.094 Uiso 1 1 calc R . .
H35C H 0.6276 0.2654 -0.1265 0.094 Uiso 1 1 calc R . .
C36 C 0.7578(5) 0.3107(2) 0.0401(3) 0.0466(14) Uani 1 1 d . . .
H36A H 0.7367 0.3223 -0.0214 0.070 Uiso 1 1 calc R . .
H36B H 0.8435 0.3074 0.0589 0.070 Uiso 1 1 calc R . .
H36C H 0.7296 0.3376 0.0768 0.070 Uiso 1 1 calc R . .
C37 C 0.9716(5) 0.3306(3) -0.1033(4) 0.067(2) Uani 1 1 d . . .
H37A H 1.0105 0.3403 -0.1514 0.080 Uiso 1 1 calc R . .
H37B H 0.8905 0.3453 -0.1181 0.080 Uiso 1 1 calc R . .
C38 C 1.0599(11) 0.3541(3) 0.2459(7) 0.124(4) Uani 1 1 d . . .
H38A H 1.0310 0.3169 0.2481 0.186 Uiso 1 1 calc R . .
H38B H 1.1424 0.3560 0.2776 0.186 Uiso 1 1 calc R . .
H38C H 1.0534 0.3648 0.1846 0.186 Uiso 1 1 calc R . .
C39 C 0.9872(13) 0.3922(6) 0.2881(12) 0.198(5) Uani 1 1 d DU . .
H39A H 1.0106 0.3866 0.3524 0.238 Uiso 1 1 calc R . .
H39B H 1.0093 0.4299 0.2764 0.238 Uiso 1 1 calc R . .
C40 C 0.7535(13) 0.4183(5) 0.2670(12) 0.205(6) Uani 1 1 d DU . .
H40A H 0.7709 0.4319 0.3281 0.246 Uiso 1 1 calc R . .
H40B H 0.7579 0.4508 0.2303 0.246 Uiso 1 1 calc R . .
C41 C 0.6274(7) 0.4071(3) 0.2495(5) 0.075(2) Uani 1 1 d . . .
H41A H 0.6082 0.3778 0.2061 0.112 Uiso 1 1 calc R . .
H41B H 0.5835 0.4399 0.2265 0.112 Uiso 1 1 calc R . .
H41C H 0.6059 0.3960 0.3040 0.112 Uiso 1 1 calc R . .
C15A C 0.359(2) 0.2174(12) 0.110(2) 0.069(5) Uani 0.32 1 d PU A 1
H15A H 0.4089 0.1927 0.0833 0.082 Uiso 0.32 1 calc PR A 1
C16A C 0.243(2) 0.2215(12) 0.0412(17) 0.083(6) Uani 0.32 1 d PU A 1
H16A H 0.2085 0.1852 0.0290 0.124 Uiso 0.32 1 calc PR A 1
H16B H 0.2576 0.2372 -0.0129 0.124 Uiso 0.32 1 calc PR A 1
H16C H 0.1877 0.2448 0.0634 0.124 Uiso 0.32 1 calc PR A 1
C17A C 0.429(2) 0.2721(11) 0.1266(19) 0.080(6) Uani 0.32 1 d PU A 1
H17A H 0.3816 0.2999 0.1471 0.121 Uiso 0.32 1 calc PR A 1
H17B H 0.4488 0.2842 0.0718 0.121 Uiso 0.32 1 calc PR A 1
H17C H 0.5022 0.2664 0.1712 0.121 Uiso 0.32 1 calc PR A 1
C15B C 0.3463(10) 0.1927(5) 0.0807(7) 0.062(3) Uani 0.68 1 d PU A 2
H15B H 0.4074 0.1662 0.0713 0.074 Uiso 0.68 1 calc PR A 2
C16B C 0.2318(9) 0.1806(6) 0.0134(7) 0.080(4) Uani 0.68 1 d PU A 2
H16D H 0.1694 0.2047 0.0239 0.120 Uiso 0.68 1 calc PR A 2
H16E H 0.2090 0.1426 0.0194 0.120 Uiso 0.68 1 calc PR A 2
H16F H 0.2436 0.1866 -0.0460 0.120 Uiso 0.68 1 calc PR A 2
C17B C 0.3895(9) 0.2500(5) 0.0672(9) 0.077(3) Uani 0.68 1 d PU A 2
H17D H 0.4028 0.2533 0.0077 0.115 Uiso 0.68 1 calc PR A 2
H17E H 0.4632 0.2570 0.1101 0.115 Uiso 0.68 1 calc PR A 2
H17F H 0.3301 0.2766 0.0751 0.115 Uiso 0.68 1 calc PR A 2

loop_
_atom_site_aniso_label
_atom_site_aniso_U_11
_atom_site_aniso_U_22
_atom_site_aniso_U_33
_atom_site_aniso_U_23
_atom_site_aniso_U_13
_atom_site_aniso_U_12
Ge1 0.0162(2) 0.0250(3) 0.0182(2) -0.00046(19) 0.00574(15) -0.0044(2)
Cl1 0.0706(12) 0.1189(17) 0.0637(10) 0.0044(10) -0.0074(9) 0.0497(12)
Cl2 0.0715(13) 0.183(3) 0.0618(11) -0.0114(13) -0.0090(9) -0.0445(15)
O1 0.0244(17) 0.0331(18) 0.0232(14) -0.0050(13) 0.0052(12) -0.0038(13)
O2 0.170(6) 0.049(3) 0.143(5) 0.006(3) 0.067(5) 0.000(4)
N1 0.0141(18) 0.039(2) 0.0256(18) 0.0050(16) 0.0059(14) -0.0038(16)
N2 0.0199(19) 0.024(2) 0.0268(18) -0.0046(15) 0.0053(14) -0.0044(15)
N3 0.040(2) 0.036(2) 0.0229(18) 0.0008(17) 0.0096(16) -0.0186(19)
N4 0.029(2) 0.023(2) 0.0269(18) -0.0043(15) 0.0110(15) -0.0063(16)
C1 0.030(3) 0.085(5) 0.042(3) -0.014(3) 0.009(2) -0.025(3)
C2 0.029(3) 0.051(3) 0.021(2) 0.006(2) 0.0051(18) -0.014(2)
C3 0.038(3) 0.033(3) 0.030(2) -0.003(2) 0.007(2) -0.023(2)
C4 0.037(3) 0.026(3) 0.027(2) -0.0032(19) 0.0080(19) -0.009(2)
C5 0.064(4) 0.031(3) 0.053(3) -0.010(3) 0.014(3) -0.014(3)
C6 0.018(2) 0.032(3) 0.039(2) 0.009(2) 0.0081(19) -0.0019(19)
C7 0.021(3) 0.063(4) 0.093(4) 0.041(4) 0.021(3) 0.008(3)
C8 0.036(4) 0.056(4) 0.140(7) 0.038(4) 0.028(4) 0.014(3)
C9 0.026(3) 0.052(4) 0.122(6) -0.018(4) 0.024(3) 0.005(3)
C10 0.039(3) 0.060(4) 0.058(3) -0.023(3) 0.023(3) -0.011(3)
C11 0.025(2) 0.040(3) 0.040(2) -0.003(2) 0.015(2) -0.006(2)
C12 0.034(3) 0.053(3) 0.032(2) 0.010(2) 0.014(2) -0.005(2)
C13 0.079(5) 0.075(5) 0.040(3) -0.002(3) 0.001(3) -0.013(4)
C14 0.092(5) 0.054(4) 0.051(3) 0.010(3) 0.000(3) -0.013(4)
C18 0.026(3) 0.040(3) 0.045(3) -0.015(2) 0.008(2) 0.008(2)
C19 0.038(3) 0.059(4) 0.066(4) -0.026(3) 0.025(3) -0.004(3)
C20 0.045(4) 0.134(8) 0.116(7) 0.000(6) 0.051(4) 0.022(5)
C21 0.056(5) 0.231(13) 0.067(5) 0.019(6) 0.005(4) 0.025(6)
C22 0.057(5) 0.215(11) 0.067(5) 0.022(6) 0.013(4) 0.070(6)
C23 0.055(4) 0.077(5) 0.046(3) 0.005(3) 0.001(3) 0.036(3)
C24 0.085(5) 0.065(4) 0.049(3) 0.028(3) 0.026(3) 0.035(4)
C25 0.081(5) 0.158(8) 0.041(3) 0.015(4) 0.012(3) 0.048(5)
C26 0.267(16) 0.069(6) 0.167(10) 0.051(6) 0.137(11) 0.057(8)
C27 0.054(4) 0.054(4) 0.094(5) -0.010(3) 0.053(4) 0.002(3)
C28 0.110(7) 0.117(7) 0.096(6) 0.003(5) 0.077(5) 0.025(6)
C29 0.091(7) 0.069(5) 0.242(12) 0.009(7) 0.112(8) -0.009(5)
C30 0.023(2) 0.022(2) 0.026(2) -0.0010(18) 0.0124(17) -0.0052(19)
C31 0.045(3) 0.040(3) 0.028(2) 0.004(2) 0.017(2) -0.012(2)
C32 0.034(3) 0.027(3) 0.034(2) 0.004(2) 0.019(2) -0.004(2)
C33 0.083(4) 0.027(3) 0.035(3) -0.011(2) 0.008(3) -0.021(3)
C34 0.081(4) 0.062(4) 0.024(2) -0.004(3) 0.006(3) -0.048(3)
C35 0.093(5) 0.066(4) 0.029(3) 0.013(3) 0.015(3) -0.034(4)
C36 0.066(4) 0.032(3) 0.047(3) 0.006(2) 0.024(3) -0.012(3)
C37 0.035(3) 0.117(6) 0.043(3) 0.007(3) -0.003(3) 0.011(4)
C38 0.184(12) 0.056(6) 0.153(9) 0.010(6) 0.086(8) -0.032(6)
C39 0.189(7) 0.139(10) 0.280(14) -0.047(11) 0.081(12) -0.052(9)
C40 0.247(10) 0.071(7) 0.306(14) -0.069(9) 0.083(12) 0.049(8)
C41 0.122(7) 0.029(3) 0.072(4) 0.019(3) 0.020(4) 0.041(4)
C15A 0.033(6) 0.090(10) 0.086(9) 0.057(8) 0.018(7) 0.021(8)
C16A 0.049(8) 0.110(12) 0.086(11) 0.057(10) 0.006(7) 0.031(9)
C17A 0.058(10) 0.090(12) 0.100(13) 0.056(11) 0.033(9) 0.010(8)
C15B 0.028(4) 0.089(7) 0.073(7) 0.061(6) 0.021(4) 0.018(5)
C16B 0.043(5) 0.125(9) 0.070(7) 0.060(7) 0.008(4) 0.016(6)
C17B 0.048(6) 0.083(7) 0.108(8) 0.064(6) 0.035(5) 0.027(4)

loop_
_atom_type_symbol
_atom_type_description
_atom_type_scat_dispersion_real
_atom_type_scat_dispersion_imag
_atom_type_scat_source
C C 0.0033 0.0016 'International Tables Vol C Tables 4.2.6.8 and 6.1.1.4'
H H 0.0000 0.0000 'International Tables Vol C Tables 4.2.6.8 and 6.1.1.4'
N N 0.0061 0.0033 'International Tables Vol C Tables 4.2.6.8 and 6.1.1.4'
O O 0.0106 0.0060 'International Tables Vol C Tables 4.2.6.8 and 6.1.1.4'
Ge Ge 0.1547 1.8001 'International Tables Vol C Tables 4.2.6.8 and 6.1.1.4'
Cl Cl 0.1484 0.1585 'International Tables Vol C Tables 4.2.6.8 and 6.1.1.4'

loop_
_geom_angle_atom_site_label_1
_geom_angle_atom_site_label_2
_geom_angle_atom_site_label_3
_geom_angle
_geom_angle_site_symmetry_1
_geom_angle_site_symmetry_3
_geom_angle_publ_flag
O1 Ge1 N2 116.12(15) . . ?
O1 Ge1 N1 117.25(15) . . ?
N2 Ge1 N1 100.48(16) . . ?
O1 Ge1 C30 109.72(16) . . ?
N2 Ge1 C30 104.72(16) . . ?
N1 Ge1 C30 107.41(16) . . ?
C39 O2 C40 141.2(10) . . ?
C2 N1 C6 118.5(4) . . ?
C2 N1 Ge1 122.0(3) . . ?
C6 N1 Ge1 119.5(3) . . ?
C4 N2 C18 118.7(4) . . ?
C4 N2 Ge1 122.5(3) . . ?
C18 N2 Ge1 117.2(3) . . ?
C30 N3 C31 111.3(4) . . ?
C30 N3 C34 125.8(4) . . ?
C31 N3 C34 122.9(4) . . ?
C30 N4 C32 111.6(3) . . ?
C30 N4 C33 126.2(4) . . ?
C32 N4 C33 122.2(4) . . ?
C1 C2 N1 120.6(5) . . ?
C1 C2 C3 118.9(5) . . ?
N1 C2 C3 120.4(4) . . ?
C4 C3 C2 131.0(4) . . ?
C3 C4 N2 121.2(4) . . ?
C3 C4 C5 120.4(4) . . ?
N2 C4 C5 118.4(4) . . ?
C7 C6 C11 120.3(5) . . ?
C7 C6 N1 120.0(4) . . ?
C11 C6 N1 119.7(4) . . ?
C8 C7 C15A 105.9(14) . . ?
C8 C7 C6 119.3(6) . . ?
C15A C7 C6 131.1(13) . . ?
C8 C7 C15B 122.3(7) . . ?
C15A C7 C15B 28.3(13) . . ?
C6 C7 C15B 118.2(6) . . ?
C9 C8 C7 120.8(6) . . ?
C10 C9 C8 120.3(6) . . ?
C9 C10 C11 121.6(6) . . ?
C10 C11 C6 117.7(5) . . ?
C10 C11 C12 120.6(5) . . ?
C6 C11 C12 121.8(4) . . ?
C11 C12 C14 112.6(4) . . ?
C11 C12 C13 113.5(5) . . ?
C14 C12 C13 110.1(4) . . ?
C19 C18 C23 121.9(5) . . ?
C19 C18 N2 121.2(5) . . ?
C23 C18 N2 116.9(5) . . ?
C18 C19 C20 116.9(6) . . ?
C18 C19 C27 122.3(5) . . ?
C20 C19 C27 120.8(6) . . ?
C21 C20 C19 119.1(7) . . ?
C22 C21 C20 123.6(8) . . ?
C21 C22 C23 120.5(8) . . ?
C22 C23 C18 117.8(7) . . ?
C22 C23 C24 118.0(6) . . ?
C18 C23 C24 124.1(5) . . ?
C23 C24 C26 112.5(6) . . ?
C23 C24 C25 111.3(6) . . ?
C26 C24 C25 112.4(7) . . ?
C19 C27 C29 113.6(7) . . ?
C19 C27 C28 111.0(6) . . ?
C29 C27 C28 109.2(6) . . ?
N4 C30 N3 104.7(3) . . ?
N4 C30 Ge1 125.7(3) . . ?
N3 C30 Ge1 129.6(3) . . ?
C32 C31 N3 106.6(4) . . ?
C32 C31 C35 130.2(4) . . ?
N3 C31 C35 123.2(4) . . ?
C31 C32 N4 105.7(4) . . ?
C31 C32 C36 130.6(4) . . ?
N4 C32 C36 123.7(4) . . ?
Cl2 C37 Cl1 109.8(3) . . ?
O2 C39 C38 118.4(12) . . ?
C41 C40 O2 136.5(9) . . ?
C7 C15A C16A 107(2) . . ?
C7 C15A C17A 120(2) . . ?
C16A C15A C17A 114(2) . . ?
C17B C15B C16B 110.4(9) . . ?
C17B C15B C7 107.4(10) . . ?
C16B C15B C7 114.2(8) . . ?

loop_
_geom_bond_atom_site_label_1
_geom_bond_atom_site_label_2
_geom_bond_distance
_geom_bond_site_symmetry_2
_geom_bond_publ_flag
Ge1 O1 1.672(3) . ?
Ge1 N2 1.854(4) . ?
Ge1 N1 1.859(3) . ?
Ge1 C30 2.020(4) . ?
Cl1 C37 1.768(8) . ?
Cl2 C37 1.753(6) . ?
O2 C39 1.451(12) . ?
O2 C40 1.462(11) . ?
N1 C2 1.401(6) . ?
N1 C6 1.438(6) . ?
N2 C4 1.395(6) . ?
N2 C18 1.450(6) . ?
N3 C30 1.347(5) . ?
N3 C31 1.384(6) . ?
N3 C34 1.458(6) . ?
N4 C30 1.346(5) . ?
N4 C32 1.389(5) . ?
N4 C33 1.461(6) . ?
C1 C2 1.395(7) . ?
C2 C3 1.417(7) . ?
C3 C4 1.380(7) . ?
C4 C5 1.441(7) . ?
C6 C7 1.407(7) . ?
C6 C11 1.406(6) . ?
C7 C8 1.381(9) . ?
C7 C15A 1.39(3) . ?
C7 C15B 1.597(13) . ?
C8 C9 1.373(10) . ?
C9 C10 1.364(9) . ?
C10 C11 1.403(7) . ?
C11 C12 1.499(7) . ?
C12 C14 1.517(8) . ?
C12 C13 1.538(7) . ?
C18 C19 1.378(7) . ?
C18 C23 1.435(8) . ?
C19 C20 1.436(9) . ?
C19 C27 1.477(9) . ?
C20 C21 1.372(11) . ?
C21 C22 1.324(12) . ?
C22 C23 1.383(9) . ?
C23 C24 1.491(9) . ?
C24 C26 1.520(11) . ?
C24 C25 1.517(9) . ?
C27 C29 1.513(10) . ?
C27 C28 1.559(8) . ?
C31 C32 1.361(7) . ?
C31 C35 1.485(6) . ?
C32 C36 1.481(7) . ?
C38 C39 1.510(17) . ?
C40 C41 1.461(15) . ?
C15A C16A 1.53(3) . ?
C15A C17A 1.57(4) . ?
C15B C17B 1.528(15) . ?
C15B C16B 1.533(14) . ?

loop_
_platon_squeeze_void_nr
_platon_squeeze_void_average_x
_platon_squeeze_void_average_y
_platon_squeeze_void_average_z
_platon_squeeze_void_volume
_platon_squeeze_void_count_electrons
_platon_squeeze_void_content
1 0.378 0.340 0.256 25 7 ' '
2 0.378 0.160 0.756 25 8 ' '
3 0.621 0.840 0.244 25 7 ' '
4 0.621 0.660 0.744 25 6 ' '
